data_2223392
loop_
_publ_author_name
'Xu, Jia-ying'
'Cheng, Wei-hua'
'Yan, Jin-long'
'Quan, Gui-xiang'

_publ_section_title
;
 1-Methyl-3-trifluoromethyl-1<i>H</i>-pyrazol-5-ol
;
_journal_coeditor_code HB5087
_journal_issue 10
_journal_name_full 'Acta Crystallographica Section E'
_journal_page_first o2377
_journal_paper_doi 10.1107/S1600536809035624
_journal_volume 65
_journal_year 2009
_chemical_formula_iupac 'C5 H5 F3 N2 O'
_chemical_formula_moiety 'C5 H5 F3 N2 O'
_chemical_formula_sum 'C5 H5 F3 N2 O'
_chemical_formula_weight 166.11
_chemical_melting_point 446
_chemical_name_common 1-Methyl-3-trifluoromethyl-5-hydroxypyrazole
_chemical_name_systematic
;
1-Methyl-3-trifluoromethyl-1<i>H</i>-pyrazol-5-ol
;
_space_group_IT_number 14
_symmetry_cell_setting monoclinic
_symmetry_space_group_name_Hall '-P 2ybc'
_symmetry_space_group_name_H-M 'P 1 21/c 1'
_atom_sites_solution_hydrogens geom
_atom_sites_solution_primary direct
_atom_sites_solution_secondary difmap
_audit_creation_method SHELXL-97
_cell_angle_alpha 90.00
_cell_angle_beta 104.72(3)
_cell_angle_gamma 90.00
_cell_formula_units_Z 4
_cell_length_a 7.5500(15)
_cell_length_b 8.3530(17)
_cell_length_c 11.371(2)
_cell_measurement_reflns_used 25
_cell_measurement_temperature 293(2)
_cell_measurement_theta_max 13
_cell_measurement_theta_min 9
_cell_volume 693.6(3)
_computing_cell_refinement 'CAD-4 EXPRESS (Enraf--Nonius, 1994)'
_computing_data_collection 'CAD-4 EXPRESS (Enraf--Nonius, 1994)'
_computing_data_reduction 'XCAD4 (Harms & Wocadlo, 1995)'
_computing_molecular_graphics 'SHELXTL (Sheldrick, 2008)'
_computing_publication_material 'PLATON (Spek, 2009)'
_computing_structure_refinement 'SHELXL97 (Sheldrick, 2008)'
_computing_structure_solution 'SHELXS97 (Sheldrick, 2008)'
_diffrn_ambient_temperature 293(2)
_diffrn_measured_fraction_theta_full 0.998
_diffrn_measured_fraction_theta_max 0.998
_diffrn_measurement_device_type 'Enraf--Nonius CAD-4'
_diffrn_measurement_method \w/2\q
_diffrn_radiation_monochromator graphite
_diffrn_radiation_source 'fine-focus sealed tube'
_diffrn_radiation_type MoK\a
_diffrn_radiation_wavelength 0.71073
_diffrn_reflns_av_R_equivalents 0.0405
_diffrn_reflns_av_sigmaI/netI 0.0307
_diffrn_reflns_limit_h_max 9
_diffrn_reflns_limit_h_min 0
_diffrn_reflns_limit_k_max 10
_diffrn_reflns_limit_k_min 0
_diffrn_reflns_limit_l_max 13
_diffrn_reflns_limit_l_min -13
_diffrn_reflns_number 1357
_diffrn_reflns_theta_full 25.31
_diffrn_reflns_theta_max 25.31
_diffrn_reflns_theta_min 2.79
_diffrn_standards_decay_% 1
_diffrn_standards_interval_count 200
_diffrn_standards_interval_time 2h
_diffrn_standards_number 3
_exptl_absorpt_coefficient_mu 0.165
_exptl_absorpt_correction_T_max 0.984
_exptl_absorpt_correction_T_min 0.968
_exptl_absorpt_correction_type psi-scan
_exptl_absorpt_process_details '(North <i>et al.</i>,  1968)'
_exptl_crystal_colour colourless
_exptl_crystal_density_diffrn 1.591
_exptl_crystal_density_method 'not measured'
_exptl_crystal_description block
_exptl_crystal_F_000 336
_exptl_crystal_size_max 0.20
_exptl_crystal_size_mid 0.10
_exptl_crystal_size_min 0.10
_refine_diff_density_max 0.199
_refine_diff_density_min -0.209
_refine_ls_extinction_coef 0.062(13)
_refine_ls_extinction_expression Fc^*^=kFc[1+0.001xFc^2^\l^3^/sin(2\q)]^-1/4^
_refine_ls_extinction_method 'SHELXL97 (Sheldrick, 2008)'
_refine_ls_goodness_of_fit_ref 1.004
_refine_ls_hydrogen_treatment constr
_refine_ls_matrix_type full
_refine_ls_number_parameters 130
_refine_ls_number_reflns 1259
_refine_ls_number_restraints 36
_refine_ls_restrained_S_all 1.060
_refine_ls_R_factor_all 0.0770
_refine_ls_R_factor_gt 0.0503
_refine_ls_shift/su_max 0.000
_refine_ls_shift/su_mean 0.000
_refine_ls_structure_factor_coef Fsqd
_refine_ls_weighting_details 'calc w=1/[\s^2^(Fo^2^)+(0.1P)^2^+0.12P] where P=(Fo^2^+2Fc^2^)/3'
_refine_ls_weighting_scheme calc
_refine_ls_wR_factor_gt 0.1430
_refine_ls_wR_factor_ref 0.1683
_reflns_number_gt 856
_reflns_number_total 1259
_reflns_threshold_expression I>2\s(I)
_cod_data_source_file hb5087.cif
_cod_data_source_block I
_cod_depositor_comments
;
The following automatic conversions were performed:
'_symmetry_cell_setting' value 'Monoclinic' changed to 'monoclinic'
according to '/home/saulius/struct/CIF-dictionaries/cif_core.dic'
dictionary named 'cif_core.dic' version 2.4.1 from 2010-06-29.

Automatic conversion script
Id: cif_fix_enum 1527 2010-12-29 10:47:43Z saulius 

The following automatic conversions were performed:

'_symmetry_cell_setting' value 'Monoclinic' changed to 'monoclinic'
according to /home/saulius/struct/CIF-dictionaries/cif_core.dic
dictionary named 'cif_core.dic' version 2.4.1 from 2010-06-29.

Automatic conversion script
Id: cif_fix_values 1715 2011-07-08 13:25:40Z adriana 
;
_cod_original_cell_volume 693.6(2)
_cod_original_sg_symbol_H-M 'P 21/c'
_cod_database_code 2223392
_cod_database_fobs_code 2223392

loop_
_symmetry_equiv_pos_as_xyz
x,y,z
-x,1/2+y,1/2-z
-x,-y,-z
x,1/2-y,1/2+z

loop_
_atom_site_type_symbol
_atom_site_label
_atom_site_fract_x
_atom_site_fract_y
_atom_site_fract_z
_atom_site_U_iso_or_equiv
_atom_site_adp_type
_atom_site_calc_flag
_atom_site_refinement_flags
_atom_site_occupancy
_atom_site_disorder_assembly
_atom_site_disorder_group
O O 0.6146(3) 0.1822(3) 0.22551(16) 0.0812(8) Uani d . 1 . .
H H0A 0.5735 0.1988 0.2874 0.097 Uiso d R 1 . .
N N1 0.4722(3) 0.2582(3) -0.08398(18) 0.0562(7) Uani d . 1 . .
C C1 0.1757(5) 0.3877(5) -0.1412(3) 0.0701(9) Uani d . 1 . .
N N2 0.5857(3) 0.2020(3) 0.02028(18) 0.0549(7) Uani d . 1 . .
C C2 0.3341(4) 0.3246(3) -0.0489(2) 0.0540(8) Uani d . 1 A .
C C3 0.3563(4) 0.3122(4) 0.0765(2) 0.0609(8) Uani d . 1 . .
H H3A 0.2783 0.3492 0.1220 0.073 Uiso calc R 1 A .
C C4 0.5184(4) 0.2333(4) 0.1169(2) 0.0585(8) Uani d . 1 A .
C C5 0.7551(4) 0.1216(5) 0.0201(3) 0.0697(9) Uani d . 1 . .
H H5A 0.8043 0.0723 0.0978 0.105 Uiso calc R 1 . .
H H5B 0.8414 0.1981 0.0046 0.105 Uiso calc R 1 . .
H H5C 0.7323 0.0411 -0.0422 0.105 Uiso calc R 1 . .
F F1 0.0666(15) 0.2656(12) -0.1980(10) 0.117(3) Uani d PU 0.64(3) A 1
F F2 0.2287(15) 0.4689(17) -0.2294(11) 0.107(3) Uani d PU 0.64(3) A 1
F F3 0.057(2) 0.458(3) -0.0997(12) 0.093(5) Uani d PU 0.36(3) A 1
F F3' 0.1113(17) 0.5237(14) -0.0992(8) 0.103(2) Uani d PU 0.64(3) A 2
F F2' 0.202(2) 0.412(2) -0.2461(11) 0.077(4) Uani d PU 0.36(3) A 2
F F1' 0.0325(19) 0.309(3) -0.157(2) 0.105(5) Uani d PU 0.36(3) A 2

loop_
_atom_site_aniso_label
_atom_site_aniso_U_11
_atom_site_aniso_U_22
_atom_site_aniso_U_33
_atom_site_aniso_U_12
_atom_site_aniso_U_13
_atom_site_aniso_U_23
O 0.0761(14) 0.143(2) 0.0277(11) 0.0173(14) 0.0192(9) 0.0057(11)
N1 0.0633(14) 0.0805(17) 0.0266(11) -0.0061(12) 0.0150(10) -0.0014(10)
C1 0.075(2) 0.089(2) 0.0477(18) 0.003(2) 0.0183(16) 0.0058(16)
N2 0.0585(13) 0.0824(16) 0.0266(11) -0.0018(12) 0.0162(9) -0.0031(10)
C2 0.0632(17) 0.0676(18) 0.0346(13) -0.0069(14) 0.0190(12) -0.0019(12)
C3 0.0642(17) 0.090(2) 0.0338(14) -0.0021(16) 0.0221(12) -0.0070(13)
C4 0.0606(17) 0.090(2) 0.0277(13) -0.0054(16) 0.0164(12) -0.0050(13)
C5 0.0675(18) 0.100(2) 0.0454(16) 0.0037(18) 0.0219(14) -0.0017(15)
F1 0.096(4) 0.120(4) 0.104(5) -0.001(3) -0.033(3) -0.017(3)
F2 0.118(4) 0.122(6) 0.076(4) -0.003(4) 0.016(3) 0.042(4)
F3 0.088(6) 0.120(10) 0.074(4) 0.036(6) 0.027(4) -0.009(6)
F3' 0.112(5) 0.099(5) 0.095(3) 0.028(4) 0.020(3) 0.000(3)
F2' 0.091(6) 0.114(8) 0.030(3) 0.019(5) 0.024(3) 0.011(4)
F1' 0.073(5) 0.114(9) 0.110(8) -0.029(5) -0.008(5) 0.014(6)

loop_
_atom_type_symbol
_atom_type_description
_atom_type_scat_dispersion_real
_atom_type_scat_dispersion_imag
_atom_type_scat_source
C C 0.0033 0.0016 'International Tables Vol C Tables 4.2.6.8 and 6.1.1.4'
H H 0.0000 0.0000 'International Tables Vol C Tables 4.2.6.8 and 6.1.1.4'
N N 0.0061 0.0033 'International Tables Vol C Tables 4.2.6.8 and 6.1.1.4'
O O 0.0106 0.0060 'International Tables Vol C Tables 4.2.6.8 and 6.1.1.4'
F F 0.0171 0.0103 'International Tables Vol C Tables 4.2.6.8 and 6.1.1.4'

loop_
_geom_angle_atom_site_label_1
_geom_angle_atom_site_label_2
_geom_angle_atom_site_label_3
_geom_angle_site_symmetry_1
_geom_angle_site_symmetry_3
_geom_angle
_geom_angle_publ_flag
C4 O H0A . . 119.2 ?
C2 N1 N2 . . 104.6(2) ?
F1' C1 F3 . . 68(2) ?
F1' C1 F2' . . 106.6(10) ?
F3 C1 F2' . . 124.7(11) ?
F1' C1 F2 . . 124.7(8) ?
F3 C1 F2 . . 114.7(14) ?
F2' C1 F2 . . 23.0(8) ?
F1' C1 F1 . . 30.3(9) ?
F3 C1 F1 . . 97.0(17) ?
F2' C1 F1 . . 84.1(8) ?
F2 C1 F1 . . 106.3(6) ?
F1' C1 F3' . . 96.6(18) ?
F3 C1 F3' . . 29.9(8) ?
F2' C1 F3' . . 110.2(11) ?
F2 C1 F3' . . 92.4(11) ?
F1 C1 F3' . . 124.0(11) ?
F1' C1 C2 . . 115.8(7) ?
F3 C1 C2 . . 115.2(6) ?
F2' C1 C2 . . 115.7(7) ?
F2 C1 C2 . . 111.6(5) ?
F1 C1 C2 . . 110.6(5) ?
F3' C1 C2 . . 110.2(5) ?
C4 N2 N1 . . 111.1(2) ?
C4 N2 C5 . . 127.5(2) ?
N1 N2 C5 . . 121.5(2) ?
N1 C2 C3 . . 112.1(3) ?
N1 C2 C1 . . 119.5(2) ?
C3 C2 C1 . . 128.2(3) ?
C4 C3 C2 . . 104.2(2) ?
C4 C3 H3A . . 127.9 ?
C2 C3 H3A . . 127.9 ?
O C4 N2 . . 117.6(3) ?
O C4 C3 . . 134.3(2) ?
N2 C4 C3 . . 108.1(2) ?
N2 C5 H5A . . 109.5 ?
N2 C5 H5B . . 109.5 ?
H5A C5 H5B . . 109.5 ?
N2 C5 H5C . . 109.5 ?
H5A C5 H5C . . 109.5 ?
H5B C5 H5C . . 109.5 ?

loop_
_geom_bond_atom_site_label_1
_geom_bond_atom_site_label_2
_geom_bond_site_symmetry_2
_geom_bond_distance
_geom_bond_publ_flag
O C4 . 1.334(3) ?
O H0A . 0.8501 ?
N1 C2 . 1.328(3) ?
N1 N2 . 1.358(3) ?
C1 F1' . 1.238(13) ?
C1 F3 . 1.257(12) ?
C1 F2' . 1.274(12) ?
C1 F2 . 1.352(10) ?
C1 F1 . 1.366(9) ?
C1 F3' . 1.369(9) ?
C1 C2 . 1.474(4) ?
N2 C4 . 1.348(3) ?
N2 C5 . 1.445(4) ?
C2 C3 . 1.397(4) ?
C3 C4 . 1.363(4) ?
C3 H3A . 0.9300 ?
C5 H5A . 0.9600 ?
C5 H5B . 0.9600 ?
C5 H5C . 0.9600 ?

loop_
_geom_hbond_atom_site_label_D
_geom_hbond_atom_site_label_H
_geom_hbond_atom_site_label_A
_geom_hbond_site_symmetry_A
_geom_hbond_distance_DH
_geom_hbond_distance_HA
_geom_hbond_distance_DA
_geom_hbond_angle_DHA
O H0A N1 4_555 0.85 1.85 2.698(3) 176
C5 H5B F3' 3_665 0.96 2.55 3.185(12) 124

loop_
_geom_torsion_atom_site_label_1
_geom_torsion_atom_site_label_2
_geom_torsion_atom_site_label_3
_geom_torsion_atom_site_label_4
_geom_torsion_site_symmetry_1
_geom_torsion_site_symmetry_2
_geom_torsion_site_symmetry_3
_geom_torsion_site_symmetry_4
_geom_torsion
_geom_torsion_publ_flag
C2 N1 N2 C4 . . . . 0.0(3) ?
C2 N1 N2 C5 . . . . -179.4(3) ?
N2 N1 C2 C3 . . . . -0.1(3) ?
N2 N1 C2 C1 . . . . -175.2(3) ?
F1' C1 C2 N1 . . . . 108.2(15) ?
F3 C1 C2 N1 . . . . -175.6(14) ?
F2' C1 C2 N1 . . . . -17.7(11) ?
F2 C1 C2 N1 . . . . -42.5(8) ?
F1 C1 C2 N1 . . . . 75.7(8) ?
F3' C1 C2 N1 . . . . -143.6(7) ?
F1' C1 C2 C3 . . . . -66.1(16) ?
F3 C1 C2 C3 . . . . 10.1(15) ?
F2' C1 C2 C3 . . . . 168.0(11) ?
F2 C1 C2 C3 . . . . 143.2(8) ?
F1 C1 C2 C3 . . . . -98.6(8) ?
F3' C1 C2 C3 . . . . 42.1(8) ?
N1 C2 C3 C4 . . . . 0.1(3) ?
C1 C2 C3 C4 . . . . 174.7(3) ?
N1 N2 C4 O . . . . 178.9(3) ?
C5 N2 C4 O . . . . -1.7(5) ?
N1 N2 C4 C3 . . . . 0.0(3) ?
C5 N2 C4 C3 . . . . 179.4(3) ?
C2 C3 C4 O . . . . -178.7(4) ?
C2 C3 C4 N2 . . . . 0.0(3) ?
